data_4073997
loop_
_publ_author_name
'Zeimentz, Peter M.'
'Okuda, Jun'

_publ_section_title
;
 Cationic Aryl Complexes of the Rare-Earth Metals
;
_journal_issue 25
_journal_name_full Organometallics
_journal_page_first 6388
_journal_paper_doi 10.1021/om7007953
_journal_volume 26
_journal_year 2007
_chemical_formula_moiety 'C28 H42 O4 Sc, C24 H20 B'
_chemical_formula_sum 'C52 H62 B O4 Sc'
_chemical_formula_weight 806.79
_space_group_IT_number 14
_symmetry_cell_setting monoclinic
_symmetry_Int_Tables_number 14
_symmetry_space_group_name_Hall '-P 2ybc'
_symmetry_space_group_name_H-M 'P 1 21/c 1'
_atom_sites_solution_hydrogens geom
_atom_sites_solution_primary direct
_atom_sites_solution_secondary difmap
_audit_creation_method SHELXL-97
_cell_angle_alpha 90.00
_cell_angle_beta 94.084(4)
_cell_angle_gamma 90.00
_cell_formula_units_Z 4
_cell_length_a 10.110(2)
_cell_length_b 26.266(5)
_cell_length_c 16.681(3)
_cell_measurement_reflns_used 973
_cell_measurement_temperature 110(2)
_cell_measurement_theta_max 28.18
_cell_measurement_theta_min 2.16
_cell_volume 4418.4(15)
_computing_cell_refinement 'Bruker SMART'
_computing_data_collection 'Bruker SMART'
_computing_data_reduction 'Bruker SAINT'
_computing_structure_refinement 'SHELXL-97 (Sheldrick, 1997)'
_computing_structure_solution SHELXS-97
_diffrn_ambient_temperature 110(2)
_diffrn_measured_fraction_theta_full 0.986
_diffrn_measured_fraction_theta_max 0.986
_diffrn_measurement_device_type 'CCD area detector'
_diffrn_measurement_method 'omega scans'
_diffrn_radiation_monochromator graphite
_diffrn_radiation_type MoK\a
_diffrn_radiation_wavelength 0.71073
_diffrn_reflns_av_R_equivalents 0.0490
_diffrn_reflns_av_sigmaI/netI 0.0377
_diffrn_reflns_limit_h_max 13
_diffrn_reflns_limit_h_min -13
_diffrn_reflns_limit_k_max 34
_diffrn_reflns_limit_k_min -35
_diffrn_reflns_limit_l_max 22
_diffrn_reflns_limit_l_min -22
_diffrn_reflns_number 58078
_diffrn_reflns_theta_full 28.34
_diffrn_reflns_theta_max 28.34
_diffrn_reflns_theta_min 1.45
_diffrn_source 'sealed tube'
_exptl_absorpt_coefficient_mu 0.211
_exptl_absorpt_correction_type none
_exptl_crystal_colour colourless
_exptl_crystal_density_diffrn 1.213
_exptl_crystal_description fragment
_exptl_crystal_F_000 1728
_exptl_crystal_size_max 0.62
_exptl_crystal_size_mid 0.34
_exptl_crystal_size_min 0.22
_refine_diff_density_max 0.502
_refine_diff_density_min -0.896
_refine_diff_density_rms 0.075
_refine_ls_extinction_method none
_refine_ls_goodness_of_fit_ref 1.221
_refine_ls_hydrogen_treatment noref
_refine_ls_matrix_type full
_refine_ls_number_parameters 523
_refine_ls_number_reflns 10894
_refine_ls_number_restraints 0
_refine_ls_restrained_S_all 1.221
_refine_ls_R_factor_all 0.0827
_refine_ls_R_factor_gt 0.0744
_refine_ls_shift/su_max 0.001
_refine_ls_shift/su_mean 0.000
_refine_ls_structure_factor_coef Fsqd
_refine_ls_weighting_details 'calc w=1/[\s^2^(Fo^2^)+(0.0871P)^2^+3.1310P] where P=(Fo^2^+2Fc^2^)/3'
_refine_ls_weighting_scheme calc
_refine_ls_wR_factor_gt 0.1793
_refine_ls_wR_factor_ref 0.1847
_reflns_number_gt 9869
_reflns_number_total 10894
_reflns_threshold_expression >2sigma(I)
_cod_data_source_file om7007953-file004.cif
_cod_data_source_block pz134
_cod_original_cell_volume 4418.3(15)
_cod_original_sg_symbol_H-M 'P 21/c'
_cod_database_code 4073997

loop_
_symmetry_equiv_pos_as_xyz
'x, y, z'
'-x, y+1/2, -z+1/2'
'-x, -y, -z'
'x, -y-1/2, z-1/2'

loop_
_atom_site_label
_atom_site_type_symbol
_atom_site_fract_x
_atom_site_fract_y
_atom_site_fract_z
_atom_site_U_iso_or_equiv
_atom_site_adp_type
_atom_site_occupancy
_atom_site_symmetry_multiplicity
_atom_site_calc_flag
_atom_site_refinement_flags
Sc Sc 0.24594(4) 0.609752(15) 0.66249(2) 0.01297(11) Uani 1 1 d .
O1 O 0.26006(15) 0.59203(6) 0.79523(9) 0.0171(3) Uani 1 1 d .
O2 O 0.06837(15) 0.65431(6) 0.69769(10) 0.0192(3) Uani 1 1 d .
O3 O 0.13986(17) 0.53659(6) 0.65723(10) 0.0225(4) Uani 1 1 d .
O4 O 0.34949(15) 0.68051(6) 0.69165(9) 0.0157(3) Uani 1 1 d .
C1 C 0.1901(2) 0.63124(9) 0.53087(14) 0.0187(4) Uani 1 1 d .
C2 C 0.2623(2) 0.61304(9) 0.46722(15) 0.0221(5) Uani 1 1 d .
H2 H 0.3276 0.5887 0.4789 0.026 Uiso 1 1 calc R
C3 C 0.2410(3) 0.62960(10) 0.38762(15) 0.0261(5) Uani 1 1 d .
H3 H 0.2926 0.6166 0.3484 0.031 Uiso 1 1 calc R
C4 C 0.1429(3) 0.66539(10) 0.36687(15) 0.0265(5) Uani 1 1 d .
H4 H 0.1274 0.6762 0.3139 0.032 Uiso 1 1 calc R
C5 C 0.0688(3) 0.68457(10) 0.42692(16) 0.0277(5) Uani 1 1 d .
H5 H 0.0028 0.7085 0.4144 0.033 Uiso 1 1 calc R
C6 C 0.0930(3) 0.66797(10) 0.50618(15) 0.0250(5) Uani 1 1 d .
H6 H 0.0422 0.6819 0.5451 0.030 Uiso 1 1 calc R
C7 C 0.4410(2) 0.57217(8) 0.64048(13) 0.0162(4) Uani 1 1 d .
C8 C 0.5382(2) 0.59948(9) 0.60152(14) 0.0188(4) Uani 1 1 d .
H8 H 0.5232 0.6337 0.5902 0.023 Uiso 1 1 calc R
C9 C 0.6555(2) 0.57753(10) 0.57928(15) 0.0242(5) Uani 1 1 d .
H9 H 0.7158 0.5970 0.5529 0.029 Uiso 1 1 calc R
C10 C 0.6826(3) 0.52697(11) 0.59625(16) 0.0285(6) Uani 1 1 d .
H10 H 0.7614 0.5123 0.5821 0.034 Uiso 1 1 calc R
C11 C 0.5909(3) 0.49834(10) 0.63463(16) 0.0308(6) Uani 1 1 d .
H11 H 0.6079 0.4642 0.6464 0.037 Uiso 1 1 calc R
C12 C 0.4728(2) 0.52064(9) 0.65569(14) 0.0220(5) Uani 1 1 d .
H12 H 0.4124 0.5006 0.6809 0.026 Uiso 1 1 calc R
C13 C 0.3716(2) 0.56365(10) 0.83698(14) 0.0230(5) Uani 1 1 d .
H13A H 0.4554 0.5802 0.8290 0.028 Uiso 1 1 calc R
H13B H 0.3748 0.5290 0.8169 0.028 Uiso 1 1 calc R
C14 C 0.3442(3) 0.56393(10) 0.92564(15) 0.0255(5) Uani 1 1 d .
H14A H 0.3831 0.5936 0.9528 0.031 Uiso 1 1 calc R
H14B H 0.3782 0.5334 0.9526 0.031 Uiso 1 1 calc R
C15 C 0.1931(3) 0.56571(10) 0.92247(14) 0.0236(5) Uani 1 1 d .
H15A H 0.1549 0.5323 0.9116 0.028 Uiso 1 1 calc R
H15B H 0.1623 0.5786 0.9723 0.028 Uiso 1 1 calc R
C16 C 0.1599(2) 0.60199(10) 0.85359(15) 0.0230(5) Uani 1 1 d .
H16A H 0.0713 0.5956 0.8296 0.028 Uiso 1 1 calc R
H16B H 0.1650 0.6370 0.8720 0.028 Uiso 1 1 calc R
C17 C 0.0619(2) 0.70524(9) 0.73314(16) 0.0231(5) Uani 1 1 d .
H17A H 0.0748 0.7313 0.6933 0.028 Uiso 1 1 calc R
H17B H 0.1289 0.7092 0.7773 0.028 Uiso 1 1 calc R
C18 C -0.0765(2) 0.70850(10) 0.76283(15) 0.0246(5) Uani 1 1 d .
H18A H -0.1056 0.7436 0.7667 0.030 Uiso 1 1 calc R
H18B H -0.0808 0.6920 0.8146 0.030 Uiso 1 1 calc R
C19 C -0.1583(2) 0.67975(10) 0.69669(15) 0.0256(5) Uani 1 1 d .
H19A H -0.2413 0.6677 0.7156 0.031 Uiso 1 1 calc R
H19B H -0.1770 0.7010 0.6497 0.031 Uiso 1 1 calc R
C20 C -0.0676(2) 0.63555(11) 0.67842(16) 0.0265(5) Uani 1 1 d .
H20A H -0.0857 0.6062 0.7112 0.032 Uiso 1 1 calc R
H20B H -0.0801 0.6260 0.6222 0.032 Uiso 1 1 calc R
C21 C 0.1013(3) 0.50179(11) 0.72143(18) 0.0332(6) Uani 1 1 d .
H21A H 0.0375 0.5180 0.7540 0.040 Uiso 1 1 calc R
H21B H 0.1783 0.4919 0.7560 0.040 Uiso 1 1 calc R
C22 C 0.0407(3) 0.45607(11) 0.6779(2) 0.0399(7) Uani 1 1 d .
H22A H -0.0531 0.4612 0.6639 0.048 Uiso 1 1 calc R
H22B H 0.0523 0.4255 0.7103 0.048 Uiso 1 1 calc R
C23 C 0.1174(4) 0.45275(11) 0.60355(18) 0.0424(8) Uani 1 1 d .
H23A H 0.0673 0.4345 0.5608 0.051 Uiso 1 1 calc R
H23B H 0.2019 0.4358 0.6151 0.051 Uiso 1 1 calc R
C24 C 0.1368(4) 0.50817(11) 0.58093(17) 0.0431(8) Uani 1 1 d .
H24A H 0.2194 0.5125 0.5554 0.052 Uiso 1 1 calc R
H24B H 0.0643 0.5198 0.5443 0.052 Uiso 1 1 calc R
C25 C 0.3653(2) 0.72308(9) 0.63484(14) 0.0205(5) Uani 1 1 d .
H25A H 0.2947 0.7478 0.6383 0.025 Uiso 1 1 calc R
H25B H 0.3642 0.7107 0.5800 0.025 Uiso 1 1 calc R
C26 C 0.4988(2) 0.74651(9) 0.66071(14) 0.0201(5) Uani 1 1 d .
H26A H 0.5015 0.7823 0.6466 0.024 Uiso 1 1 calc R
H26B H 0.5704 0.7288 0.6368 0.024 Uiso 1 1 calc R
C27 C 0.5062(3) 0.73913(10) 0.75171(15) 0.0242(5) Uani 1 1 d .
H27A H 0.5971 0.7406 0.7744 0.029 Uiso 1 1 calc R
H27B H 0.4543 0.7647 0.7774 0.029 Uiso 1 1 calc R
C28 C 0.4476(2) 0.68629(9) 0.76071(14) 0.0204(5) Uani 1 1 d .
H28A H 0.5160 0.6605 0.7596 0.024 Uiso 1 1 calc R
H28B H 0.4053 0.6835 0.8109 0.024 Uiso 1 1 calc R
C29 C 0.9617(2) 0.65224(8) 1.05416(13) 0.0160(4) Uani 1 1 d .
C30 C 1.0476(2) 0.67935(9) 1.00692(15) 0.0201(5) Uani 1 1 d .
H30 H 1.0116 0.6969 0.9621 0.024 Uiso 1 1 calc R
C31 C 1.1850(2) 0.68104(10) 1.02445(18) 0.0288(6) Uani 1 1 d .
H31 H 1.2375 0.7003 0.9923 0.035 Uiso 1 1 calc R
C32 C 1.2437(2) 0.65427(10) 1.08932(19) 0.0331(7) Uani 1 1 d .
H32 H 1.3350 0.6551 1.1008 0.040 Uiso 1 1 calc R
C33 C 1.1629(3) 0.62617(11) 1.13676(17) 0.0312(6) Uani 1 1 d .
H33 H 1.2005 0.6076 1.1801 0.037 Uiso 1 1 calc R
C34 C 1.0251(2) 0.62554(9) 1.11978(15) 0.0230(5) Uani 1 1 d .
H34 H 0.9733 0.6068 1.1530 0.028 Uiso 1 1 calc R
C35 C 0.7227(2) 0.62806(9) 1.10697(14) 0.0190(4) Uani 1 1 d .
C36 C 0.6243(2) 0.59018(10) 1.10467(17) 0.0274(5) Uani 1 1 d .
H36 H 0.6065 0.5717 1.0576 0.033 Uiso 1 1 calc R
C37 C 0.5519(3) 0.57948(12) 1.1720(2) 0.0416(8) Uani 1 1 d .
H37 H 0.4855 0.5549 1.1682 0.050 Uiso 1 1 calc R
C38 C 0.5793(4) 0.60553(13) 1.2439(2) 0.0476(10) Uani 1 1 d .
H38 H 0.5326 0.5980 1.2884 0.057 Uiso 1 1 calc R
C39 C 0.6760(4) 0.64265(12) 1.24871(18) 0.0415(8) Uani 1 1 d .
H39 H 0.6951 0.6601 1.2966 0.050 Uiso 1 1 calc R
C40 C 0.7452(3) 0.65385(10) 1.18135(15) 0.0272(5) Uani 1 1 d .
H40 H 0.8090 0.6794 1.1855 0.033 Uiso 1 1 calc R
C41 C 0.7271(2) 0.70048(8) 1.00050(12) 0.0145(4) Uani 1 1 d .
C42 C 0.7876(2) 0.74878(9) 1.00164(14) 0.0186(4) Uani 1 1 d .
H42 H 0.8770 0.7512 1.0189 0.022 Uiso 1 1 calc R
C43 C 0.7200(2) 0.79334(9) 0.97811(15) 0.0220(5) Uani 1 1 d .
H43 H 0.7652 0.8242 0.9785 0.026 Uiso 1 1 calc R
C44 C 0.5852(2) 0.79168(9) 0.95407(14) 0.0215(5) Uani 1 1 d .
H44 H 0.5395 0.8212 0.9384 0.026 Uiso 1 1 calc R
C45 C 0.5203(2) 0.74492(9) 0.95394(13) 0.0198(5) Uani 1 1 d .
H45 H 0.4301 0.7432 0.9390 0.024 Uiso 1 1 calc R
C46 C 0.5899(2) 0.70073(9) 0.97613(13) 0.0178(4) Uani 1 1 d .
H46 H 0.5442 0.6700 0.9749 0.021 Uiso 1 1 calc R
C47 C 0.7898(2) 0.60384(8) 0.95581(13) 0.0150(4) Uani 1 1 d .
C48 C 0.8423(2) 0.55475(9) 0.97014(14) 0.0218(5) Uani 1 1 d .
H48 H 0.8814 0.5473 1.0209 0.026 Uiso 1 1 calc R
C49 C 0.8384(3) 0.51682(9) 0.91145(15) 0.0239(5) Uani 1 1 d .
H49 H 0.8745 0.4849 0.9235 0.029 Uiso 1 1 calc R
C50 C 0.7804(2) 0.52671(9) 0.83495(14) 0.0201(5) Uani 1 1 d .
H50 H 0.7766 0.5015 0.7957 0.024 Uiso 1 1 calc R
C51 C 0.7283(2) 0.57473(9) 0.81781(14) 0.0200(5) Uani 1 1 d .
H51 H 0.6897 0.5818 0.7668 0.024 Uiso 1 1 calc R
C52 C 0.7338(2) 0.61256(9) 0.87744(13) 0.0171(4) Uani 1 1 d .
H52 H 0.6991 0.6446 0.8646 0.020 Uiso 1 1 calc R
B B 0.8012(2) 0.64676(9) 1.02893(14) 0.0137(4) Uani 1 1 d .

loop_
_atom_site_aniso_label
_atom_site_aniso_U_11
_atom_site_aniso_U_22
_atom_site_aniso_U_33
_atom_site_aniso_U_23
_atom_site_aniso_U_13
_atom_site_aniso_U_12
Sc 0.00889(19) 0.0145(2) 0.0154(2) -0.00015(14) 0.00001(14) 0.00065(14)
O1 0.0141(7) 0.0202(8) 0.0172(8) 0.0021(6) 0.0026(6) 0.0017(6)
O2 0.0096(7) 0.0227(8) 0.0250(8) -0.0041(6) 0.0000(6) 0.0012(6)
O3 0.0232(8) 0.0190(8) 0.0248(9) 0.0003(7) -0.0021(7) -0.0061(7)
O4 0.0125(7) 0.0159(7) 0.0182(7) 0.0026(6) -0.0021(6) -0.0002(6)
C1 0.0146(10) 0.0190(11) 0.0220(11) -0.0021(9) -0.0016(8) 0.0009(8)
C2 0.0209(11) 0.0210(11) 0.0237(12) -0.0029(9) -0.0023(9) 0.0054(9)
C3 0.0280(13) 0.0280(13) 0.0225(12) -0.0044(10) 0.0042(10) 0.0083(10)
C4 0.0343(14) 0.0268(13) 0.0180(11) -0.0005(9) -0.0016(10) 0.0070(11)
C5 0.0301(13) 0.0273(13) 0.0252(12) 0.0001(10) -0.0019(10) 0.0145(10)
C6 0.0257(12) 0.0271(13) 0.0224(12) -0.0045(10) 0.0022(9) 0.0087(10)
C7 0.0144(10) 0.0179(11) 0.0162(10) -0.0009(8) 0.0001(8) 0.0026(8)
C8 0.0177(11) 0.0193(11) 0.0190(11) -0.0009(8) -0.0025(8) 0.0005(8)
C9 0.0170(11) 0.0325(13) 0.0231(12) -0.0034(10) 0.0030(9) -0.0023(9)
C10 0.0216(12) 0.0384(15) 0.0261(13) -0.0031(11) 0.0054(10) 0.0122(11)
C11 0.0389(15) 0.0232(13) 0.0310(14) 0.0024(10) 0.0085(11) 0.0136(11)
C12 0.0243(12) 0.0190(11) 0.0232(12) 0.0004(9) 0.0062(9) 0.0024(9)
C13 0.0190(11) 0.0273(12) 0.0226(12) 0.0062(9) 0.0013(9) 0.0065(9)
C14 0.0295(13) 0.0265(13) 0.0201(11) 0.0032(9) 0.0004(9) 0.0013(10)
C15 0.0282(12) 0.0234(12) 0.0198(11) 0.0012(9) 0.0067(9) -0.0031(10)
C16 0.0215(11) 0.0262(12) 0.0221(11) 0.0016(9) 0.0075(9) 0.0043(9)
C17 0.0171(11) 0.0221(12) 0.0301(13) -0.0012(9) 0.0025(9) 0.0017(9)
C18 0.0194(11) 0.0293(13) 0.0256(12) 0.0004(10) 0.0050(9) 0.0076(10)
C19 0.0122(10) 0.0376(14) 0.0269(12) 0.0071(10) 0.0002(9) 0.0044(10)
C20 0.0092(10) 0.0387(15) 0.0314(13) -0.0040(11) -0.0006(9) -0.0021(10)
C21 0.0342(15) 0.0281(14) 0.0385(15) 0.0017(11) 0.0094(12) -0.0131(11)
C22 0.0400(17) 0.0231(14) 0.0553(19) 0.0077(13) -0.0061(14) -0.0101(12)
C23 0.069(2) 0.0220(14) 0.0332(15) 0.0001(11) -0.0206(15) -0.0082(13)
C24 0.075(2) 0.0266(14) 0.0250(14) -0.0025(11) -0.0163(14) -0.0147(14)
C25 0.0180(11) 0.0201(11) 0.0229(11) 0.0087(9) -0.0021(9) -0.0028(9)
C26 0.0158(10) 0.0225(11) 0.0222(11) 0.0014(9) 0.0015(8) -0.0026(9)
C27 0.0265(12) 0.0256(12) 0.0203(11) -0.0009(9) -0.0005(9) -0.0091(10)
C28 0.0191(11) 0.0247(12) 0.0166(10) 0.0007(9) -0.0049(8) -0.0060(9)
C29 0.0142(10) 0.0158(10) 0.0179(10) -0.0054(8) 0.0008(8) 0.0012(8)
C30 0.0165(10) 0.0193(11) 0.0250(12) -0.0074(9) 0.0038(9) -0.0011(8)
C31 0.0164(11) 0.0255(13) 0.0451(16) -0.0131(11) 0.0073(10) -0.0052(9)
C32 0.0140(11) 0.0273(13) 0.0567(18) -0.0193(12) -0.0077(11) 0.0029(10)
C33 0.0269(13) 0.0281(13) 0.0362(15) -0.0113(11) -0.0154(11) 0.0093(11)
C34 0.0228(12) 0.0213(11) 0.0241(12) -0.0031(9) -0.0028(9) 0.0030(9)
C35 0.0160(10) 0.0195(11) 0.0221(11) 0.0061(9) 0.0045(8) 0.0058(8)
C36 0.0183(11) 0.0253(12) 0.0392(15) 0.0120(11) 0.0069(10) 0.0036(10)
C37 0.0249(14) 0.0324(15) 0.070(2) 0.0270(15) 0.0225(14) 0.0091(11)
C38 0.053(2) 0.0473(19) 0.0476(19) 0.0287(15) 0.0359(16) 0.0315(16)
C39 0.061(2) 0.0390(16) 0.0266(14) 0.0127(12) 0.0216(14) 0.0271(15)
C40 0.0339(14) 0.0268(13) 0.0217(12) 0.0034(10) 0.0083(10) 0.0106(11)
C41 0.0136(10) 0.0182(10) 0.0120(9) 0.0006(8) 0.0031(7) 0.0002(8)
C42 0.0137(10) 0.0200(11) 0.0222(11) -0.0023(8) 0.0009(8) -0.0013(8)
C43 0.0260(12) 0.0160(11) 0.0240(12) -0.0020(9) 0.0023(9) -0.0026(9)
C44 0.0246(12) 0.0217(11) 0.0182(11) 0.0014(9) 0.0020(9) 0.0084(9)
C45 0.0157(10) 0.0288(12) 0.0151(10) -0.0010(9) 0.0019(8) 0.0037(9)
C46 0.0166(10) 0.0201(11) 0.0169(10) -0.0001(8) 0.0030(8) -0.0030(8)
C47 0.0110(9) 0.0157(10) 0.0184(10) 0.0010(8) 0.0010(8) -0.0021(8)
C48 0.0259(12) 0.0187(11) 0.0198(11) 0.0022(9) -0.0051(9) 0.0002(9)
C49 0.0274(12) 0.0145(11) 0.0296(13) -0.0006(9) 0.0001(10) 0.0004(9)
C50 0.0181(11) 0.0205(11) 0.0221(11) -0.0044(9) 0.0052(9) -0.0033(9)
C51 0.0162(10) 0.0281(12) 0.0159(10) -0.0019(9) 0.0026(8) 0.0000(9)
C52 0.0139(10) 0.0184(11) 0.0191(11) 0.0025(8) 0.0033(8) 0.0013(8)
B 0.0115(10) 0.0142(11) 0.0155(11) 0.0014(8) 0.0012(8) -0.0020(8)

loop_
_atom_type_symbol
_atom_type_description
_atom_type_scat_dispersion_real
_atom_type_scat_dispersion_imag
_atom_type_scat_source
C C 0.0033 0.0016 'International Tables Vol C Tables 4.2.6.8 and 6.1.1.4'
H H 0.0000 0.0000 'International Tables Vol C Tables 4.2.6.8 and 6.1.1.4'
B B 0.0013 0.0007 'International Tables Vol C Tables 4.2.6.8 and 6.1.1.4'
O O 0.0106 0.0060 'International Tables Vol C Tables 4.2.6.8 and 6.1.1.4'
Sc Sc 0.2519 0.3716 'International Tables Vol C Tables 4.2.6.8 and 6.1.1.4'

loop_
_geom_angle_atom_site_label_1
_geom_angle_atom_site_label_2
_geom_angle_atom_site_label_3
_geom_angle
O4 Sc O3 169.36(6)
O4 Sc O2 82.97(6)
O3 Sc O2 93.95(7)
O4 Sc O1 87.77(6)
O3 Sc O1 81.69(6)
O2 Sc O1 81.23(6)
O4 Sc C7 89.88(7)
O3 Sc C7 92.32(8)
O2 Sc C7 171.66(7)
O1 Sc C7 94.26(7)
O4 Sc C1 94.91(7)
O3 Sc C1 95.20(7)
O2 Sc C1 88.58(7)
O1 Sc C1 169.09(7)
C7 Sc C1 96.32(8)
C16 O1 C13 108.26(17)
C16 O1 Sc 127.70(13)
C13 O1 Sc 123.86(13)
C17 O2 C20 108.97(17)
C17 O2 Sc 129.63(13)
C20 O2 Sc 121.13(14)
C24 O3 C21 108.7(2)
C24 O3 Sc 117.19(16)
C21 O3 Sc 131.53(15)
C28 O4 C25 108.97(16)
C28 O4 Sc 123.39(13)
C25 O4 Sc 125.09(13)
C2 C1 C6 113.3(2)
C2 C1 Sc 121.97(16)
C6 C1 Sc 124.28(17)
C3 C2 C1 123.7(2)
C3 C2 H2 118.1
C1 C2 H2 118.1
C4 C3 C2 120.3(2)
C4 C3 H3 119.9
C2 C3 H3 119.9
C5 C4 C3 118.5(2)
C5 C4 H4 120.7
C3 C4 H4 120.7
C4 C5 C6 120.2(2)
C4 C5 H5 119.9
C6 C5 H5 119.9
C5 C6 C1 124.0(2)
C5 C6 H6 118.0
C1 C6 H6 118.0
C12 C7 C8 114.4(2)
C12 C7 Sc 125.52(17)
C8 C7 Sc 119.81(16)
C9 C8 C7 123.1(2)
C9 C8 H8 118.5
C7 C8 H8 118.5
C10 C9 C8 120.3(2)
C10 C9 H9 119.9
C8 C9 H9 119.9
C9 C10 C11 119.1(2)
C9 C10 H10 120.4
C11 C10 H10 120.4
C10 C11 C12 120.0(2)
C10 C11 H11 120.0
C12 C11 H11 120.0
C11 C12 C7 123.1(2)
C11 C12 H12 118.5
C7 C12 H12 118.5
O1 C13 C14 105.59(19)
O1 C13 H13A 110.6
C14 C13 H13A 110.6
O1 C13 H13B 110.6
C14 C13 H13B 110.6
H13A C13 H13B 108.8
C13 C14 C15 102.53(19)
C13 C14 H14A 111.3
C15 C14 H14A 111.3
C13 C14 H14B 111.3
C15 C14 H14B 111.3
H14A C14 H14B 109.2
C16 C15 C14 102.32(19)
C16 C15 H15A 111.3
C14 C15 H15A 111.3
C16 C15 H15B 111.3
C14 C15 H15B 111.3
H15A C15 H15B 109.2
O1 C16 C15 105.29(19)
O1 C16 H16A 110.7
C15 C16 H16A 110.7
O1 C16 H16B 110.7
C15 C16 H16B 110.7
H16A C16 H16B 108.8
O2 C17 C18 104.57(19)
O2 C17 H17A 110.8
C18 C17 H17A 110.8
O2 C17 H17B 110.8
C18 C17 H17B 110.8
H17A C17 H17B 108.9
C17 C18 C19 101.55(19)
C17 C18 H18A 111.5
C19 C18 H18A 111.5
C17 C18 H18B 111.5
C19 C18 H18B 111.5
H18A C18 H18B 109.3
C20 C19 C18 102.60(19)
C20 C19 H19A 111.2
C18 C19 H19A 111.2
C20 C19 H19B 111.2
C18 C19 H19B 111.2
H19A C19 H19B 109.2
O2 C20 C19 105.5(2)
O2 C20 H20A 110.6
C19 C20 H20A 110.6
O2 C20 H20B 110.6
C19 C20 H20B 110.6
H20A C20 H20B 108.8
O3 C21 C22 105.2(2)
O3 C21 H21A 110.7
C22 C21 H21A 110.7
O3 C21 H21B 110.7
C22 C21 H21B 110.7
H21A C21 H21B 108.8
C21 C22 C23 103.1(2)
C21 C22 H22A 111.2
C23 C22 H22A 111.2
C21 C22 H22B 111.2
C23 C22 H22B 111.2
H22A C22 H22B 109.1
C22 C23 C24 103.4(3)
C22 C23 H23A 111.1
C24 C23 H23A 111.1
C22 C23 H23B 111.1
C24 C23 H23B 111.1
H23A C23 H23B 109.1
O3 C24 C23 105.4(2)
O3 C24 H24A 110.7
C23 C24 H24A 110.7
O3 C24 H24B 110.7
C23 C24 H24B 110.7
H24A C24 H24B 108.8
O4 C25 C26 104.96(17)
O4 C25 H25A 110.8
C26 C25 H25A 110.8
O4 C25 H25B 110.8
C26 C25 H25B 110.8
H25A C25 H25B 108.8
C25 C26 C27 102.15(18)
C25 C26 H26A 111.3
C27 C26 H26A 111.3
C25 C26 H26B 111.3
C27 C26 H26B 111.3
H26A C26 H26B 109.2
C28 C27 C26 102.84(19)
C28 C27 H27A 111.2
C26 C27 H27A 111.2
C28 C27 H27B 111.2
C26 C27 H27B 111.2
H27A C27 H27B 109.1
O4 C28 C27 105.19(18)
O4 C28 H28A 110.7
C27 C28 H28A 110.7
O4 C28 H28B 110.7
C27 C28 H28B 110.7
H28A C28 H28B 108.8
C30 C29 C34 114.8(2)
C30 C29 B 122.4(2)
C34 C29 B 122.4(2)
C31 C30 C29 122.8(2)
C31 C30 H30 118.6
C29 C30 H30 118.6
C32 C31 C30 120.6(3)
C32 C31 H31 119.7
C30 C31 H31 119.7
C31 C32 C33 118.5(2)
C31 C32 H32 120.7
C33 C32 H32 120.7
C32 C33 C34 120.5(3)
C32 C33 H33 119.8
C34 C33 H33 119.8
C33 C34 C29 122.7(2)
C33 C34 H34 118.7
C29 C34 H34 118.7
C36 C35 C40 115.6(2)
C36 C35 B 124.7(2)
C40 C35 B 119.5(2)
C35 C36 C37 121.7(3)
C35 C36 H36 119.2
C37 C36 H36 119.2
C38 C37 C36 120.3(3)
C38 C37 H37 119.8
C36 C37 H37 119.8
C39 C38 C37 119.7(3)
C39 C38 H38 120.2
C37 C38 H38 120.2
C38 C39 C40 119.7(3)
C38 C39 H39 120.2
C40 C39 H39 120.2
C39 C40 C35 123.0(3)
C39 C40 H40 118.5
C35 C40 H40 118.5
C42 C41 C46 114.5(2)
C42 C41 B 125.34(19)
C46 C41 B 120.06(19)
C43 C42 C41 123.2(2)
C43 C42 H42 118.4
C41 C42 H42 118.4
C44 C43 C42 120.2(2)
C44 C43 H43 119.9
C42 C43 H43 119.9
C45 C44 C43 118.6(2)
C45 C44 H44 120.7
C43 C44 H44 120.7
C44 C45 C46 120.4(2)
C44 C45 H45 119.8
C46 C45 H45 119.8
C45 C46 C41 123.0(2)
C45 C46 H46 118.5
C41 C46 H46 118.5
C52 C47 C48 115.4(2)
C52 C47 B 125.13(19)
C48 C47 B 119.45(19)
C49 C48 C47 122.9(2)
C49 C48 H48 118.6
C47 C48 H48 118.6
C50 C49 C48 120.0(2)
C50 C49 H49 120.0
C48 C49 H49 120.0
C51 C50 C49 119.2(2)
C51 C50 H50 120.4
C49 C50 H50 120.4
C50 C51 C52 120.1(2)
C50 C51 H51 120.0
C52 C51 H51 120.0
C51 C52 C47 122.4(2)
C51 C52 H52 118.8
C47 C52 H52 118.8
C35 B C41 104.32(17)
C35 B C29 110.14(18)
C41 B C29 114.55(17)
C35 B C47 111.48(18)
C41 B C47 111.29(17)
C29 B C47 105.20(17)

loop_
_geom_bond_atom_site_label_1
_geom_bond_atom_site_label_2
_geom_bond_distance
Sc O4 2.1712(16)
Sc O3 2.1994(17)
Sc O2 2.2554(16)
Sc O1 2.2572(16)
Sc C7 2.259(2)
Sc C1 2.298(2)
O1 C16 1.477(3)
O1 C13 1.483(3)
O2 C17 1.466(3)
O2 C20 1.474(3)
O3 C24 1.474(3)
O3 C21 1.481(3)
O4 C28 1.473(3)
O4 C25 1.482(3)
C1 C2 1.414(3)
C1 C6 1.416(3)
C2 C3 1.399(3)
C2 H2 0.9300
C3 C4 1.392(3)
C3 H3 0.9300
C4 C5 1.388(4)
C4 H4 0.9300
C5 C6 1.397(4)
C5 H5 0.9300
C6 H6 0.9300
C7 C12 1.410(3)
C7 C8 1.412(3)
C8 C9 1.392(3)
C8 H8 0.9300
C9 C10 1.381(4)
C9 H9 0.9300
C10 C11 1.386(4)
C10 H10 0.9300
C11 C12 1.396(3)
C11 H11 0.9300
C12 H12 0.9300
C13 C14 1.524(3)
C13 H13A 0.9700
C13 H13B 0.9700
C14 C15 1.526(4)
C14 H14A 0.9700
C14 H14B 0.9700
C15 C16 1.512(3)
C15 H15A 0.9700
C15 H15B 0.9700
C16 H16A 0.9700
C16 H16B 0.9700
C17 C18 1.520(3)
C17 H17A 0.9700
C17 H17B 0.9700
C18 C19 1.530(4)
C18 H18A 0.9700
C18 H18B 0.9700
C19 C20 1.524(4)
C19 H19A 0.9700
C19 H19B 0.9700
C20 H20A 0.9700
C20 H20B 0.9700
C21 C22 1.510(4)
C21 H21A 0.9700
C21 H21B 0.9700
C22 C23 1.512(5)
C22 H22A 0.9700
C22 H22B 0.9700
C23 C24 1.520(4)
C23 H23A 0.9700
C23 H23B 0.9700
C24 H24A 0.9700
C24 H24B 0.9700
C25 C26 1.518(3)
C25 H25A 0.9700
C25 H25B 0.9700
C26 C27 1.527(3)
C26 H26A 0.9700
C26 H26B 0.9700
C27 C28 1.520(3)
C27 H27A 0.9700
C27 H27B 0.9700
C28 H28A 0.9700
C28 H28B 0.9700
C29 C30 1.407(3)
C29 C34 1.415(3)
C29 B 1.653(3)
C30 C31 1.400(3)
C30 H30 0.9300
C31 C32 1.388(4)
C31 H31 0.9300
C32 C33 1.389(5)
C32 H32 0.9300
C33 C34 1.402(4)
C33 H33 0.9300
C34 H34 0.9300
C35 C36 1.405(3)
C35 C40 1.418(4)
C35 B 1.647(3)
C36 C37 1.411(4)
C36 H36 0.9300
C37 C38 1.391(5)
C37 H37 0.9300
C38 C39 1.379(5)
C38 H38 0.9300
C39 C40 1.397(4)
C39 H39 0.9300
C40 H40 0.9300
C41 C42 1.408(3)
C41 C46 1.418(3)
C41 B 1.651(3)
C42 C43 1.397(3)
C42 H42 0.9300
C43 C44 1.394(3)
C43 H43 0.9300
C44 C45 1.392(3)
C44 H44 0.9300
C45 C46 1.393(3)
C45 H45 0.9300
C46 H46 0.9300
C47 C52 1.406(3)
C47 C48 1.408(3)
C47 B 1.659(3)
C48 C49 1.395(3)
C48 H48 0.9300
C49 C50 1.390(3)
C49 H49 0.9300
C50 C51 1.389(3)
C50 H50 0.9300
C51 C52 1.404(3)
C51 H51 0.9300
C52 H52 0.9300
